data_7241687
loop_
_publ_author_name
'Arumugam, Selvakumar'
'Reddy, Pulikanti Guruprasad'
'Francis, Maria'
'Kulkarni, Aditya'
'Roy, Sudipta'
'Mondal, Kartik Chandra'

_publ_section_title
;
 Highly fluorescent aryl-cyclopentadienyl ligands and their tetra-nuclear
 mixed metallic potassium--dysprosium clusters
;
_journal_issue 65
_journal_name_full 'RSC Advances'
_journal_page_first 39366
_journal_page_last 39372
_journal_paper_doi 10.1039/D0RA05316C
_journal_volume 10
_journal_year 2020
_chemical_formula_sum 'C25 H22'
_chemical_formula_weight 322.42
_space_group_crystal_system monoclinic
_space_group_IT_number 9
_space_group_name_Hall 'C -2yc'
_space_group_name_H-M_alt 'C 1 c 1'
_atom_sites_solution_hydrogens geom
_audit_creation_method SHELXL-2014
_audit_update_record
;
2020-05-29 deposited with the CCDC.	2020-10-08 downloaded from the CCDC.
;
_cell_angle_alpha 90
_cell_angle_beta 113.36(3)
_cell_angle_gamma 90
_cell_formula_units_Z 4
_cell_length_a 12.834(9)
_cell_length_b 18.991(10)
_cell_length_c 8.136(6)
_cell_measurement_reflns_used 9960
_cell_measurement_temperature 293(2)
_cell_measurement_theta_max 36.35
_cell_measurement_theta_min 3.47
_cell_volume 1820(2)
_computing_cell_refinement 'Bruker SAINT'
_computing_data_collection 'Bruker APEX2'
_computing_data_reduction 'Bruker SAINT'
_computing_molecular_graphics 'Bruker SHELXTL'
_computing_publication_material 'Bruker SHELXTL'
_computing_structure_refinement 'SHELXL-2014 (Sheldrick, 2014)'
_computing_structure_solution 'SHELXS-97 (Sheldrick 2008)'
_diffrn_ambient_temperature 293(2)
_diffrn_measured_fraction_theta_full 0.995
_diffrn_measured_fraction_theta_max 0.994
_diffrn_measurement_device_type 'Bruker APEX-II CCD'
_diffrn_measurement_method '\f and \w scans'
_diffrn_radiation_type MoK\a
_diffrn_radiation_wavelength 0.71076
_diffrn_reflns_av_R_equivalents 0.0383
_diffrn_reflns_av_unetI/netI 0.0524
_diffrn_reflns_Laue_measured_fraction_full 0.995
_diffrn_reflns_Laue_measured_fraction_max 0.994
_diffrn_reflns_limit_h_max 21
_diffrn_reflns_limit_h_min -21
_diffrn_reflns_limit_k_max 31
_diffrn_reflns_limit_k_min -31
_diffrn_reflns_limit_l_max 13
_diffrn_reflns_limit_l_min -12
_diffrn_reflns_number 32565
_diffrn_reflns_point_group_measured_fraction_full 0.992
_diffrn_reflns_point_group_measured_fraction_max 0.959
_diffrn_reflns_theta_full 25.243
_diffrn_reflns_theta_max 36.454
_diffrn_reflns_theta_min 3.915
_exptl_absorpt_coefficient_mu 0.066
_exptl_absorpt_correction_type none
_exptl_crystal_colour yellow
_exptl_crystal_density_diffrn 1.176
_exptl_crystal_description BLOCK
_exptl_crystal_F_000 688
_exptl_crystal_preparation Luminescent
_exptl_crystal_recrystallization_method 'Re-crystallisation from solvent: Hexane'
_exptl_crystal_size_max 0.300
_exptl_crystal_size_mid 0.250
_exptl_crystal_size_min 0.250
_refine_diff_density_max 0.409
_refine_diff_density_min -0.414
_refine_diff_density_rms 0.067
_refine_ls_abs_structure_details
;
 Flack x determined using 2580 quotients [(I+)-(I-)]/[(I+)+(I-)]
 (Parsons, Flack and Wagner, Acta Cryst. B69 (2013) 249-259).
;
_refine_ls_abs_structure_Flack 2.0(10)
_refine_ls_extinction_method none
_refine_ls_goodness_of_fit_ref 1.050
_refine_ls_hydrogen_treatment constr
_refine_ls_matrix_type full
_refine_ls_number_parameters 226
_refine_ls_number_reflns 8555
_refine_ls_number_restraints 2
_refine_ls_restrained_S_all 1.050
_refine_ls_R_factor_all 0.1106
_refine_ls_R_factor_gt 0.0786
_refine_ls_shift/su_max 0.000
_refine_ls_shift/su_mean 0.000
_refine_ls_structure_factor_coef Fsqd
_refine_ls_weighting_details 'w=1/[\s^2^(Fo^2^)+(0.0930P)^2^+1.7858P] where P=(Fo^2^+2Fc^2^)/3'
_refine_ls_weighting_scheme calc
_refine_ls_wR_factor_gt 0.1879
_refine_ls_wR_factor_ref 0.2075
_reflns_Friedel_coverage 0.927
_reflns_Friedel_fraction_full 0.990
_reflns_Friedel_fraction_max 0.924
_reflns_number_gt 6454
_reflns_number_total 8555
_reflns_threshold_expression 'I > 2\s(I)'
_cod_data_source_file d0ra05316c2.cif
_cod_data_source_block shelx
_cod_original_sg_symbol_H-M 'C c'
_cod_database_code 7241687
_shelx_space_group_comment
;
The symmetry employed for this shelxl refinement is uniquely defined
by the following loop, which should always be used as a source of
symmetry information in preference to the above space-group names.
They are only intended as comments.
;
_shelx_estimated_absorpt_t_min 0.980
_shelx_estimated_absorpt_t_max 0.984
_shelxl_version_number 2014-3

loop_
_space_group_symop_operation_xyz
'x, y, z'
'x, -y, z+1/2'
'x+1/2, y+1/2, z'
'x+1/2, -y+1/2, z+1/2'

loop_
_atom_site_label
_atom_site_type_symbol
_atom_site_fract_x
_atom_site_fract_y
_atom_site_fract_z
_atom_site_U_iso_or_equiv
_atom_site_adp_type
_atom_site_occupancy
_atom_site_site_symmetry_order
_atom_site_calc_flag
_atom_site_refinement_flags_posn
_atom_site_refinement_flags_adp
_atom_site_refinement_flags_occupancy
_atom_site_disorder_assembly
_atom_site_disorder_group
C1 C 0.0971(3) 0.8217(2) 0.5213(6) 0.0481(9) Uani 1 1 d . . . . .
H1A H 0.1000 0.8624 0.4531 0.072 Uiso 1 1 calc R U . . .
H1B H 0.0235 0.8004 0.4676 0.072 Uiso 1 1 calc R U . . .
H1C H 0.1111 0.8357 0.6416 0.072 Uiso 1 1 calc R U . . .
C2 C 0.1865(3) 0.76947(15) 0.5239(4) 0.0316(6) Uani 1 1 d . . . . .
C7 C 0.2588(3) 0.78405(14) 0.4380(4) 0.0318(6) Uani 1 1 d . . . . .
H7 H 0.2522 0.8266 0.3782 0.038 Uiso 1 1 calc R U . . .
C6 C 0.3407(2) 0.73572(13) 0.4406(4) 0.0268(5) Uani 1 1 d . . . . .
H6 H 0.3884 0.7466 0.3830 0.032 Uiso 1 1 calc R U . . .
C5 C 0.3528(2) 0.67097(12) 0.5281(3) 0.0223(4) Uani 1 1 d . . . . .
C8 C 0.4384(2) 0.62037(12) 0.5233(3) 0.0219(4) Uani 1 1 d . . . . .
C9 C 0.4356(2) 0.54850(12) 0.5141(3) 0.0212(4) Uani 1 1 d . . . . .
C13 C 0.3438(2) 0.49906(12) 0.4959(3) 0.0209(4) Uani 1 1 d . . . . .
C14 C 0.2299(2) 0.51577(13) 0.3976(4) 0.0251(5) Uani 1 1 d . . . . .
H14 H 0.2108 0.5592 0.3407 0.030 Uiso 1 1 calc R U . . .
C15 C 0.1447(2) 0.46811(15) 0.3840(4) 0.0297(5) Uani 1 1 d . . . . .
H15 H 0.0694 0.4803 0.3181 0.036 Uiso 1 1 calc R U . . .
C16 C 0.1695(3) 0.40262(15) 0.4666(4) 0.0308(6) Uani 1 1 d . . . . .
C17 C 0.0758(4) 0.35304(19) 0.4587(6) 0.0481(9) Uani 1 1 d . . . . .
H17A H 0.0035 0.3743 0.3904 0.072 Uiso 1 1 calc R U . . .
H17B H 0.0826 0.3098 0.4028 0.072 Uiso 1 1 calc R U . . .
H17C H 0.0815 0.3436 0.5779 0.072 Uiso 1 1 calc R U . . .
C4 C 0.2828(2) 0.65749(13) 0.6184(4) 0.0274(5) Uani 1 1 d . . . . .
H4 H 0.2914 0.6158 0.6823 0.033 Uiso 1 1 calc R U . . .
C3 C 0.2002(3) 0.70567(16) 0.6142(4) 0.0325(6) Uani 1 1 d . . . . .
H3 H 0.1531 0.6950 0.6731 0.039 Uiso 1 1 calc R U . . .
C19 C 0.3687(2) 0.43177(13) 0.5725(4) 0.0255(5) Uani 1 1 d . . . . .
H19 H 0.4439 0.4184 0.6343 0.031 Uiso 1 1 calc R U . . .
C18 C 0.2823(3) 0.38492(13) 0.5571(4) 0.0300(5) Uani 1 1 d . . . . .
H18 H 0.3008 0.3406 0.6090 0.036 Uiso 1 1 calc R U . . .
C10 C 0.5457(2) 0.52286(13) 0.5109(4) 0.0238(4) Uani 1 1 d . . . . .
H10 H 0.5682 0.4764 0.5094 0.029 Uiso 1 1 calc R U . . .
C11 C 0.6103(2) 0.58736(13) 0.5109(4) 0.0234(4) Uani 1 1 d . . . . .
C20 C 0.7198(2) 0.58865(15) 0.4952(4) 0.0274(5) Uani 1 1 d . . . . .
C25 C 0.7755(3) 0.52664(18) 0.4859(5) 0.0379(7) Uani 1 1 d . . . . .
H25 H 0.7442 0.4835 0.4960 0.045 Uiso 1 1 calc R U . . .
C24 C 0.8764(3) 0.5282(2) 0.4620(6) 0.0484(9) Uani 1 1 d . . . . .
H24 H 0.9118 0.4862 0.4556 0.058 Uiso 1 1 calc R U . . .
C23 C 0.9248(3) 0.5916(3) 0.4475(6) 0.0545(11) Uani 1 1 d . . . . .
H23 H 0.9924 0.5925 0.4307 0.065 Uiso 1 1 calc R U . . .
C22 C 0.8721(3) 0.6531(2) 0.4580(7) 0.0511(10) Uani 1 1 d . . . . .
H22 H 0.9043 0.6960 0.4484 0.061 Uiso 1 1 calc R U . . .
C21 C 0.7712(3) 0.65221(18) 0.4830(5) 0.0397(7) Uani 1 1 d . . . . .
H21 H 0.7373 0.6945 0.4917 0.048 Uiso 1 1 calc R U . . .
C12 C 0.5465(2) 0.64458(13) 0.5199(4) 0.0261(5) Uani 1 1 d . . . . .
H12A H 0.5317 0.6748 0.4169 0.031 Uiso 1 1 calc R U . . .
H12B H 0.5882 0.6716 0.6271 0.031 Uiso 1 1 calc R U . . .

loop_
_atom_site_aniso_label
_atom_site_aniso_U_11
_atom_site_aniso_U_22
_atom_site_aniso_U_33
_atom_site_aniso_U_23
_atom_site_aniso_U_13
_atom_site_aniso_U_12
C1 0.0459(19) 0.0455(19) 0.054(2) 0.0039(16) 0.0215(17) 0.0249(16)
C2 0.0322(14) 0.0261(12) 0.0353(14) -0.0025(10) 0.0121(11) 0.0067(9)
C7 0.0369(14) 0.0186(10) 0.0388(15) 0.0043(10) 0.0138(12) 0.0062(9)
C6 0.0298(12) 0.0175(9) 0.0358(14) 0.0008(9) 0.0158(10) -0.0019(8)
C5 0.0239(10) 0.0153(8) 0.0287(12) -0.0019(8) 0.0115(9) 0.0012(7)
C8 0.0221(10) 0.0172(9) 0.0275(11) -0.0011(8) 0.0110(9) -0.0007(7)
C9 0.0210(10) 0.0193(9) 0.0233(10) 0.0010(8) 0.0087(8) 0.0005(7)
C13 0.0268(11) 0.0162(8) 0.0220(10) -0.0012(8) 0.0120(8) -0.0017(8)
C14 0.0259(11) 0.0210(10) 0.0295(12) 0.0042(9) 0.0121(9) 0.0002(8)
C15 0.0251(11) 0.0302(12) 0.0361(14) -0.0029(10) 0.0144(10) -0.0050(9)
C16 0.0418(15) 0.0242(11) 0.0354(15) -0.0053(10) 0.0248(12) -0.0115(10)
C17 0.056(2) 0.0361(17) 0.066(2) -0.0071(16) 0.039(2) -0.0230(15)
C4 0.0353(13) 0.0210(10) 0.0302(12) 0.0019(9) 0.0174(11) 0.0038(9)
C3 0.0359(14) 0.0335(14) 0.0357(14) 0.0025(11) 0.0223(12) 0.0085(11)
C19 0.0329(13) 0.0203(9) 0.0253(11) 0.0021(8) 0.0136(10) 0.0021(9)
C18 0.0459(15) 0.0168(10) 0.0324(13) 0.0020(9) 0.0208(12) -0.0024(10)
C10 0.0230(10) 0.0201(9) 0.0293(12) 0.0000(9) 0.0115(9) 0.0009(8)
C11 0.0200(9) 0.0204(10) 0.0296(12) 0.0001(9) 0.0097(9) 0.0004(8)
C20 0.0203(10) 0.0331(13) 0.0284(12) 0.0001(10) 0.0091(9) 0.0021(9)
C25 0.0303(14) 0.0351(14) 0.0520(19) -0.0036(13) 0.0203(14) 0.0044(11)
C24 0.0319(15) 0.055(2) 0.063(2) -0.0063(18) 0.0233(16) 0.0089(14)
C23 0.0289(15) 0.079(3) 0.061(2) -0.003(2) 0.0237(16) -0.0032(17)
C22 0.0296(15) 0.056(2) 0.070(3) 0.003(2) 0.0223(17) -0.0093(15)
C21 0.0267(13) 0.0371(15) 0.056(2) 0.0002(14) 0.0173(14) -0.0014(11)
C12 0.0235(11) 0.0238(10) 0.0322(13) -0.0025(10) 0.0125(10) -0.0019(9)

loop_
_atom_type_symbol
_atom_type_description
_atom_type_scat_dispersion_real
_atom_type_scat_dispersion_imag
_atom_type_scat_source
C C 0.0033 0.0016 'International Tables Vol C Tables 4.2.6.8 and 6.1.1.4'
H H 0.0000 0.0000 'International Tables Vol C Tables 4.2.6.8 and 6.1.1.4'

loop_
_geom_angle_atom_site_label_1
_geom_angle_atom_site_label_2
_geom_angle_atom_site_label_3
_geom_angle
_geom_angle_site_symmetry_1
_geom_angle_site_symmetry_3
_geom_angle_publ_flag
C2 C1 H1A 109.5 . . ?
C2 C1 H1B 109.5 . . ?
H1A C1 H1B 109.5 . . ?
C2 C1 H1C 109.5 . . ?
H1A C1 H1C 109.5 . . ?
H1B C1 H1C 109.5 . . ?
C3 C2 C7 117.9(3) . . ?
C3 C2 C1 121.1(3) . . ?
C7 C2 C1 121.0(3) . . ?
C6 C7 C2 120.8(3) . . ?
C6 C7 H7 119.6 . . ?
C2 C7 H7 119.6 . . ?
C7 C6 C5 121.3(3) . . ?
C7 C6 H6 119.4 . . ?
C5 C6 H6 119.4 . . ?
C4 C5 C6 117.8(2) . . ?
C4 C5 C8 122.6(2) . . ?
C6 C5 C8 119.6(2) . . ?
C9 C8 C12 108.4(2) . . ?
C9 C8 C5 130.5(2) . . ?
C12 C8 C5 121.0(2) . . ?
C8 C9 C13 130.3(2) . . ?
C8 C9 C10 108.7(2) . . ?
C13 C9 C10 120.9(2) . . ?
C14 C13 C19 117.6(2) . . ?
C14 C13 C9 121.9(2) . . ?
C19 C13 C9 120.4(2) . . ?
C15 C14 C13 120.6(2) . . ?
C15 C14 H14 119.7 . . ?
C13 C14 H14 119.7 . . ?
C14 C15 C16 121.5(3) . . ?
C14 C15 H15 119.2 . . ?
C16 C15 H15 119.2 . . ?
C18 C16 C15 117.8(2) . . ?
C18 C16 C17 121.4(3) . . ?
C15 C16 C17 120.8(3) . . ?
C16 C17 H17A 109.5 . . ?
C16 C17 H17B 109.5 . . ?
H17A C17 H17B 109.5 . . ?
C16 C17 H17C 109.5 . . ?
H17A C17 H17C 109.5 . . ?
H17B C17 H17C 109.5 . . ?
C5 C4 C3 120.8(2) . . ?
C5 C4 H4 119.6 . . ?
C3 C4 H4 119.6 . . ?
C4 C3 C2 121.4(3) . . ?
C4 C3 H3 119.3 . . ?
C2 C3 H3 119.3 . . ?
C18 C19 C13 120.8(3) . . ?
C18 C19 H19 119.6 . . ?
C13 C19 H19 119.6 . . ?
C16 C18 C19 121.5(2) . . ?
C16 C18 H18 119.2 . . ?
C19 C18 H18 119.2 . . ?
C11 C10 C9 105.2(2) . . ?
C11 C10 H10 127.4 . . ?
C9 C10 H10 127.4 . . ?
C12 C11 C20 127.1(2) . . ?
C12 C11 C10 107.9(2) . . ?
C20 C11 C10 125.0(2) . . ?
C25 C20 C21 117.3(3) . . ?
C25 C20 C11 121.4(3) . . ?
C21 C20 C11 121.2(3) . . ?
C24 C25 C20 121.2(4) . . ?
C24 C25 H25 119.4 . . ?
C20 C25 H25 119.4 . . ?
C23 C24 C25 120.6(4) . . ?
C23 C24 H24 119.7 . . ?
C25 C24 H24 119.7 . . ?
C22 C23 C24 119.2(3) . . ?
C22 C23 H23 120.4 . . ?
C24 C23 H23 120.4 . . ?
C23 C22 C21 120.8(4) . . ?
C23 C22 H22 119.6 . . ?
C21 C22 H22 119.6 . . ?
C22 C21 C20 121.0(3) . . ?
C22 C21 H21 119.5 . . ?
C20 C21 H21 119.5 . . ?
C11 C12 C8 109.8(2) . . ?
C11 C12 H12A 109.7 . . ?
C8 C12 H12A 109.7 . . ?
C11 C12 H12B 109.7 . . ?
C8 C12 H12B 109.7 . . ?
H12A C12 H12B 108.2 . . ?

loop_
_geom_bond_atom_site_label_1
_geom_bond_atom_site_label_2
_geom_bond_distance
_geom_bond_site_symmetry_2
_geom_bond_publ_flag
C1 C2 1.510(4) . ?
C1 H1A 0.9600 . ?
C1 H1B 0.9600 . ?
C1 H1C 0.9600 . ?
C2 C3 1.392(4) . ?
C2 C7 1.393(5) . ?
C7 C6 1.389(4) . ?
C7 H7 0.9300 . ?
C6 C5 1.398(3) . ?
C6 H6 0.9300 . ?
C5 C4 1.391(4) . ?
C5 C8 1.472(3) . ?
C8 C9 1.367(3) . ?
C8 C12 1.472(4) . ?
C9 C13 1.468(3) . ?
C9 C10 1.503(4) . ?
C13 C14 1.397(4) . ?
C13 C19 1.402(3) . ?
C14 C15 1.389(4) . ?
C14 H14 0.9300 . ?
C15 C16 1.389(4) . ?
C15 H15 0.9300 . ?
C16 C18 1.380(5) . ?
C16 C17 1.509(4) . ?
C17 H17A 0.9600 . ?
C17 H17B 0.9600 . ?
C17 H17C 0.9600 . ?
C4 C3 1.391(4) . ?
C4 H4 0.9300 . ?
C3 H3 0.9300 . ?
C19 C18 1.388(4) . ?
C19 H19 0.9300 . ?
C18 H18 0.9300 . ?
C10 C11 1.479(4) . ?
C10 H10 0.9300 . ?
C11 C12 1.380(4) . ?
C11 C20 1.461(4) . ?
C20 C25 1.395(4) . ?
C20 C21 1.398(4) . ?
C25 C24 1.384(5) . ?
C25 H25 0.9300 . ?
C24 C23 1.382(7) . ?
C24 H24 0.9300 . ?
C23 C22 1.369(7) . ?
C23 H23 0.9300 . ?
C22 C21 1.388(5) . ?
C22 H22 0.9300 . ?
C21 H21 0.9300 . ?
C12 H12A 0.9700 . ?
C12 H12B 0.9700 . ?

loop_
_geom_torsion_atom_site_label_1
_geom_torsion_atom_site_label_2
_geom_torsion_atom_site_label_3
_geom_torsion_atom_site_label_4
_geom_torsion
_geom_torsion_site_symmetry_1
_geom_torsion_site_symmetry_2
_geom_torsion_site_symmetry_3
_geom_torsion_site_symmetry_4
_geom_torsion_publ_flag
C3 C2 C7 C6 1.0(5) . . . . ?
C1 C2 C7 C6 -179.9(3) . . . . ?
C2 C7 C6 C5 0.4(4) . . . . ?
C7 C6 C5 C4 -2.3(4) . . . . ?
C7 C6 C5 C8 178.2(3) . . . . ?
C4 C5 C8 C9 36.7(4) . . . . ?
C6 C5 C8 C9 -143.9(3) . . . . ?
C4 C5 C8 C12 -146.2(3) . . . . ?
C6 C5 C8 C12 33.2(4) . . . . ?
C12 C8 C9 C13 -173.5(3) . . . . ?
C5 C8 C9 C13 3.9(5) . . . . ?
C12 C8 C9 C10 2.0(3) . . . . ?
C5 C8 C9 C10 179.4(3) . . . . ?
C8 C9 C13 C14 33.7(4) . . . . ?
C10 C9 C13 C14 -141.4(3) . . . . ?
C8 C9 C13 C19 -148.7(3) . . . . ?
C10 C9 C13 C19 36.2(3) . . . . ?
C19 C13 C14 C15 2.8(4) . . . . ?
C9 C13 C14 C15 -179.5(3) . . . . ?
C13 C14 C15 C16 -0.1(4) . . . . ?
C14 C15 C16 C18 -2.7(4) . . . . ?
C14 C15 C16 C17 176.7(3) . . . . ?
C6 C5 C4 C3 2.9(4) . . . . ?
C8 C5 C4 C3 -177.7(3) . . . . ?
C5 C4 C3 C2 -1.6(5) . . . . ?
C7 C2 C3 C4 -0.4(5) . . . . ?
C1 C2 C3 C4 -179.5(3) . . . . ?
C14 C13 C19 C18 -2.8(4) . . . . ?
C9 C13 C19 C18 179.5(3) . . . . ?
C15 C16 C18 C19 2.7(4) . . . . ?
C17 C16 C18 C19 -176.6(3) . . . . ?
C13 C19 C18 C16 0.0(4) . . . . ?
C8 C9 C10 C11 -2.5(3) . . . . ?
C13 C9 C10 C11 173.5(2) . . . . ?
C9 C10 C11 C12 2.0(3) . . . . ?
C9 C10 C11 C20 -175.3(2) . . . . ?
C12 C11 C20 C25 -179.5(3) . . . . ?
C10 C11 C20 C25 -2.7(4) . . . . ?
C12 C11 C20 C21 -1.6(4) . . . . ?
C10 C11 C20 C21 175.2(3) . . . . ?
C21 C20 C25 C24 -1.3(5) . . . . ?
C11 C20 C25 C24 176.7(3) . . . . ?
C20 C25 C24 C23 0.3(6) . . . . ?
C25 C24 C23 C22 0.4(7) . . . . ?
C24 C23 C22 C21 0.0(7) . . . . ?
C23 C22 C21 C20 -1.0(7) . . . . ?
C25 C20 C21 C22 1.6(5) . . . . ?
C11 C20 C21 C22 -176.4(4) . . . . ?
C20 C11 C12 C8 176.4(3) . . . . ?
C10 C11 C12 C8 -0.9(3) . . . . ?
C9 C8 C12 C11 -0.8(3) . . . . ?
C5 C8 C12 C11 -178.4(2) . . . . ?
